data_7012636
loop_
_publ_author_name
'Failes, Timothy W.'
'Hall, Matthew D.'
'Hambley, Trevor W.'

_publ_section_title
;
 The first examples of platinum amine hydroxamate complexes: structures
 and biological activity
;
_journal_issue 8
_journal_name_full 'Dalton Transactions'
_journal_page_first 1596
_journal_paper_doi 10.1039/b212553f
_journal_year 2003
_chemical_formula_moiety '[{Pt(en)}2-u-(bha-H)]ClO4'
_chemical_formula_sum 'C11 H22 Cl N5 O7 Pt2'
_chemical_formula_weight 761.95
_chemical_name_systematic
;
?
;
_space_group_IT_number 15
_symmetry_cell_setting monoclinic
_symmetry_space_group_name_Hall '-C 2yc'
_symmetry_space_group_name_H-M 'C 1 2/c 1'
_atom_sites_solution_hydrogens geom
_atom_sites_solution_primary direct
_atom_sites_solution_secondary difmap
_audit_creation_method SHELXL-97
_cell_angle_alpha 90.00
_cell_angle_beta 103.438(3)
_cell_angle_gamma 90.00
_cell_formula_units_Z 8
_cell_length_a 24.038(5)
_cell_length_b 9.838(2)
_cell_length_c 17.166(4)
_cell_measurement_temperature 293(2)
_cell_volume 3948.4(15)
_computing_cell_refinement SMART
_computing_data_collection SMART
_computing_data_reduction SAINT
_computing_molecular_graphics WINGX
_computing_publication_material ORTEP
_computing_structure_refinement 'SHELXL-97 (Sheldrick, 1997)'
_computing_structure_solution SHELXS-86
_diffrn_ambient_temperature 293(2)
_diffrn_measured_fraction_theta_full 0.983
_diffrn_measured_fraction_theta_max 0.941
_diffrn_radiation_monochromator graphite
_diffrn_radiation_source 'fine-focus sealed tube'
_diffrn_radiation_type MoK\a
_diffrn_radiation_wavelength 0.71073
_diffrn_reflns_av_R_equivalents 0.0638
_diffrn_reflns_av_sigmaI/netI 0.0385
_diffrn_reflns_limit_h_max 31
_diffrn_reflns_limit_h_min -31
_diffrn_reflns_limit_k_max 12
_diffrn_reflns_limit_k_min -12
_diffrn_reflns_limit_l_max 22
_diffrn_reflns_limit_l_min -22
_diffrn_reflns_number 17757
_diffrn_reflns_theta_full 27.50
_diffrn_reflns_theta_max 28.28
_diffrn_reflns_theta_min 2.25
_exptl_absorpt_coefficient_mu 14.334
_exptl_absorpt_correction_T_max 0.3282
_exptl_absorpt_correction_T_min 0.0991
_exptl_absorpt_correction_type semi-empirical
_exptl_absorpt_process_details SADABS
_exptl_crystal_colour yellow
_exptl_crystal_density_diffrn 2.557
_exptl_crystal_density_method 'not measured'
_exptl_crystal_description prism
_exptl_crystal_F_000 2800
_exptl_crystal_size_max 0.3
_exptl_crystal_size_mid 0.1
_exptl_crystal_size_min 0.1
_refine_diff_density_max 2.070
_refine_diff_density_min -1.656
_refine_diff_density_rms 0.249
_refine_ls_extinction_method none
_refine_ls_goodness_of_fit_ref 1.082
_refine_ls_hydrogen_treatment mixed
_refine_ls_matrix_type full
_refine_ls_number_parameters 244
_refine_ls_number_reflns 4626
_refine_ls_number_restraints 0
_refine_ls_restrained_S_all 1.082
_refine_ls_R_factor_all 0.0494
_refine_ls_R_factor_gt 0.0428
_refine_ls_shift/su_max 0.000
_refine_ls_shift/su_mean 0.000
_refine_ls_structure_factor_coef Fsqd
_refine_ls_weighting_details 'calc w=1/[\s^2^(Fo^2^)+(0.0709P)^2^+14.6094P] where P=(Fo^2^+2Fc^2^)/3'
_refine_ls_weighting_scheme calc
_refine_ls_wR_factor_gt 0.1134
_refine_ls_wR_factor_ref 0.1243
_reflns_number_gt 4047
_reflns_number_total 4626
_reflns_threshold_expression >2sigma(I)
_cod_data_source_file b212553f.txt
_cod_data_source_block twf18
_cod_depositor_comments
;
The following automatic conversions were performed:
'_symmetry_cell_setting' value 'Monoclinic' changed to 'monoclinic'
according to '/home/saulius/struct/CIF-dictionaries/cif_core.dic'
dictionary named 'cif_core.dic' version 2.4.1 from 2010-06-29.

Automatic conversion script
Id: cif_fix_enum 1527 2010-12-29 10:47:43Z saulius 
;
_cod_original_cell_volume 3948.3(14)
_cod_original_sg_symbol_H-M C2/c
_cod_database_code 7012636

loop_
_symmetry_equiv_pos_as_xyz
'x, y, z'
'-x, y, -z+1/2'
'x+1/2, y+1/2, z'
'-x+1/2, y+1/2, -z+1/2'
'-x, -y, -z'
'x, -y, z-1/2'
'-x+1/2, -y+1/2, -z'
'x+1/2, -y+1/2, z-1/2'

loop_
_atom_site_label
_atom_site_type_symbol
_atom_site_fract_x
_atom_site_fract_y
_atom_site_fract_z
_atom_site_U_iso_or_equiv
_atom_site_adp_type
_atom_site_occupancy
_atom_site_symmetry_multiplicity
_atom_site_calc_flag
_atom_site_refinement_flags
_atom_site_disorder_assembly
_atom_site_disorder_group
C1 C -0.0069(3) 0.1694(8) 0.0717(5) 0.0473(16) Uani 1 1 d . . .
C2 C -0.0591(3) 0.2116(8) 0.0981(5) 0.0468(16) Uani 1 1 d . . .
C3 C -0.0854(3) 0.3288(8) 0.0587(4) 0.0445(15) Uani 1 1 d . . .
C4 C -0.1332(3) 0.3792(9) 0.0843(5) 0.0522(18) Uani 1 1 d . . .
H4 H -0.1518 0.4569 0.0606 0.063 Uiso 1 1 calc R . .
C5 C -0.1525(4) 0.3144(9) 0.1437(5) 0.058(2) Uani 1 1 d . . .
H5 H -0.1840 0.3496 0.1598 0.069 Uiso 1 1 calc R . .
C6 C -0.1265(4) 0.1988(11) 0.1801(5) 0.065(2) Uani 1 1 d . . .
H6 H -0.1410 0.1554 0.2193 0.078 Uiso 1 1 calc R . .
C7 C -0.0787(3) 0.1471(9) 0.1583(5) 0.0541(18) Uani 1 1 d . . .
H7 H -0.0602 0.0705 0.1836 0.065 Uiso 1 1 calc R . .
C8 C 0.1921(4) -0.1056(11) 0.1083(8) 0.080(3) Uani 1 1 d . . .
H8C H 0.2162 -0.0454 0.1466 0.096 Uiso 1 1 calc R . .
H8D H 0.2064 -0.1975 0.1194 0.096 Uiso 1 1 calc R . .
C9 C 0.1957(5) -0.0676(11) 0.0278(7) 0.076(3) Uani 1 1 d . . .
H9C H 0.1789 -0.1380 -0.0099 0.091 Uiso 1 1 calc R . .
H9D H 0.2353 -0.0561 0.0255 0.091 Uiso 1 1 calc R . .
C10 C -0.1170(5) 0.5448(13) -0.1681(6) 0.077(3) Uani 1 1 d . . .
H10A H -0.1369 0.6283 -0.1876 0.093 Uiso 1 1 calc R . .
H10B H -0.1388 0.4689 -0.1956 0.093 Uiso 1 1 calc R . .
C11 C -0.0577(5) 0.5457(11) -0.1833(6) 0.071(3) Uani 1 1 d . . .
H11A H -0.0601 0.5348 -0.2402 0.086 Uiso 1 1 calc R . .
H11B H -0.0394 0.6322 -0.1666 0.086 Uiso 1 1 calc R . .
N1 N 0.0030(3) 0.2451(7) 0.0148(4) 0.0487(14) Uani 1 1 d . . .
N2 N 0.1334(3) -0.0981(8) 0.1179(5) 0.0622(19) Uani 1 1 d . . .
H2A H 0.1334 -0.0897 0.1701 0.075 Uiso 1 1 calc R . .
H2B H 0.1145 -0.1747 0.0992 0.075 Uiso 1 1 calc R . .
N3 N 0.1642(3) 0.0614(8) 0.0072(5) 0.0604(18) Uani 1 1 d . . .
H3A H 0.1528 0.0695 -0.0464 0.072 Uiso 1 1 calc R . .
H3B H 0.1873 0.1319 0.0259 0.072 Uiso 1 1 calc R . .
N4 N -0.1113(3) 0.5325(7) -0.0815(4) 0.0542(15) Uani 1 1 d . . .
H4A H -0.1453 0.5101 -0.0719 0.065 Uiso 1 1 calc R . .
H4B H -0.1007 0.6132 -0.0581 0.065 Uiso 1 1 calc R . .
N5 N -0.0232(3) 0.4345(7) -0.1388(4) 0.0559(16) Uani 1 1 d . . .
H5A H 0.0138 0.4592 -0.1253 0.067 Uiso 1 1 calc R . .
H5B H -0.0263 0.3601 -0.1700 0.067 Uiso 1 1 calc R . .
O1 O 0.0550(2) 0.2212(5) -0.0073(3) 0.0518(13) Uani 1 1 d . . .
O2 O 0.0271(2) 0.0726(5) 0.1062(3) 0.0533(13) Uani 1 1 d . . .
O1W O 0.0764(9) 0.256(3) -0.1531(14) 0.134(8) Uani 0.50 1 d P . .
O3 O 0.3126(6) 0.3764(17) 0.1884(9) 0.185(6) Uani 1 1 d . . .
O2W O -0.0309(13) 0.1605(14) -0.1994(10) 0.138(9) Uani 0.50 1 d P . .
O4 O 0.2417(7) 0.250(2) 0.2074(10) 0.208(8) Uani 1 1 d . . .
O5 O 0.2316(6) 0.354(3) 0.0880(10) 0.288(14) Uani 1 1 d . . .
O6 O 0.2994(8) 0.2013(19) 0.1186(11) 0.218(8) Uani 1 1 d . . .
Cl1 Cl 0.27035(14) 0.2963(4) 0.15295(19) 0.0996(10) Uani 1 1 d . . .
Pt1 Pt -0.052255(12) 0.38881(3) -0.032911(17) 0.04402(12) Uani 1 1 d . . .
Pt2 Pt 0.094610(12) 0.06419(3) 0.056397(19) 0.04829(12) Uani 1 1 d . . .

loop_
_atom_site_aniso_label
_atom_site_aniso_U_11
_atom_site_aniso_U_22
_atom_site_aniso_U_33
_atom_site_aniso_U_23
_atom_site_aniso_U_13
_atom_site_aniso_U_12
C1 0.033(4) 0.049(4) 0.061(4) 0.003(3) 0.014(3) 0.006(3)
C2 0.033(4) 0.047(4) 0.058(4) -0.002(3) 0.007(3) -0.003(3)
C3 0.030(3) 0.050(4) 0.053(4) -0.003(3) 0.008(3) 0.002(3)
C4 0.034(4) 0.064(5) 0.056(4) -0.006(3) 0.005(3) 0.008(3)
C5 0.044(4) 0.078(6) 0.048(4) -0.009(4) 0.005(3) 0.003(4)
C6 0.059(5) 0.084(6) 0.054(5) -0.003(4) 0.019(4) -0.014(5)
C7 0.043(4) 0.061(5) 0.058(4) 0.006(4) 0.011(3) 0.001(4)
C8 0.039(5) 0.076(7) 0.114(10) 0.006(6) 0.000(5) 0.018(4)
C9 0.053(6) 0.073(6) 0.098(8) -0.008(5) 0.011(5) 0.015(5)
C10 0.065(6) 0.109(8) 0.058(5) 0.024(5) 0.015(5) 0.031(6)
C11 0.065(6) 0.087(7) 0.062(5) 0.020(5) 0.013(5) 0.008(5)
N1 0.040(3) 0.048(3) 0.060(4) 0.004(3) 0.014(3) 0.005(3)
N2 0.042(4) 0.055(4) 0.084(5) 0.001(4) 0.003(4) 0.007(3)
N3 0.037(4) 0.069(5) 0.076(5) -0.003(4) 0.015(3) 0.001(3)
N4 0.041(4) 0.052(4) 0.065(4) 0.007(3) 0.002(3) -0.001(3)
N5 0.046(4) 0.059(4) 0.060(4) 0.001(3) 0.008(3) 0.004(3)
O1 0.049(3) 0.044(3) 0.068(3) 0.006(2) 0.024(3) 0.007(2)
O2 0.041(3) 0.050(3) 0.066(3) 0.013(2) 0.009(3) 0.006(2)
O1W 0.077(13) 0.18(2) 0.140(17) -0.025(16) 0.016(12) 0.005(13)
O3 0.161(13) 0.196(13) 0.173(12) -0.039(10) -0.013(10) -0.083(11)
O2W 0.31(3) 0.052(8) 0.074(10) -0.009(7) 0.081(14) -0.003(13)
O4 0.169(13) 0.29(2) 0.207(14) 0.021(14) 0.128(12) -0.028(13)
O5 0.114(11) 0.58(4) 0.171(14) 0.132(19) 0.042(10) 0.138(18)
O6 0.198(16) 0.223(17) 0.255(18) -0.083(15) 0.097(14) 0.033(14)
Cl1 0.0730(19) 0.145(3) 0.0814(18) -0.0248(19) 0.0193(15) -0.0277(19)
Pt1 0.03526(19) 0.04320(19) 0.0516(2) 0.00287(10) 0.00609(13) 0.00186(10)
Pt2 0.0350(2) 0.0451(2) 0.0616(2) -0.00224(12) 0.00502(14) 0.00268(11)

loop_
_atom_type_symbol
_atom_type_description
_atom_type_scat_dispersion_real
_atom_type_scat_dispersion_imag
_atom_type_scat_source
C C 0.0033 0.0016 'International Tables Vol C Tables 4.2.6.8 and 6.1.1.4'
H H 0.0000 0.0000 'International Tables Vol C Tables 4.2.6.8 and 6.1.1.4'
N N 0.0061 0.0033 'International Tables Vol C Tables 4.2.6.8 and 6.1.1.4'
O O 0.0106 0.0060 'International Tables Vol C Tables 4.2.6.8 and 6.1.1.4'
Cl Cl 0.1484 0.1585 'International Tables Vol C Tables 4.2.6.8 and 6.1.1.4'
Pt Pt -1.7033 8.3905 'International Tables Vol C Tables 4.2.6.8 and 6.1.1.4'
Ho Ho -0.2175 4.6783 'International Tables Vol C Tables 4.2.6.8 and 6.1.1.4'

loop_
_geom_angle_atom_site_label_1
_geom_angle_atom_site_label_2
_geom_angle_atom_site_label_3
_geom_angle
_geom_angle_site_symmetry_1
_geom_angle_site_symmetry_3
_geom_angle_publ_flag
N1 C1 O2 123.8(7) . . ?
N1 C1 C2 112.7(7) . . ?
O2 C1 C2 123.3(7) . . ?
C7 C2 C3 122.7(7) . . ?
C7 C2 C1 123.8(7) . . ?
C3 C2 C1 113.4(7) . . ?
C2 C3 C4 116.4(7) . . ?
C2 C3 Pt1 113.6(5) . . ?
C4 C3 Pt1 129.8(6) . . ?
C5 C4 C3 120.6(8) . . ?
C4 C5 C6 121.6(8) . . ?
C5 C6 C7 120.0(8) . . ?
C6 C7 C2 118.7(8) . . ?
C9 C8 N2 111.5(9) . . ?
C8 C9 N3 108.0(8) . . ?
N4 C10 C11 107.8(8) . . ?
N5 C11 C10 110.2(8) . . ?
C1 N1 O1 116.0(6) . . ?
C1 N1 Pt1 120.0(5) . . ?
O1 N1 Pt1 124.0(5) . . ?
C8 N2 Pt2 108.8(6) . . ?
C9 N3 Pt2 109.6(6) . . ?
C10 N4 Pt1 111.4(6) . . ?
C11 N5 Pt1 110.0(5) . . ?
N1 O1 Pt2 108.8(4) . . ?
C1 O2 Pt2 108.8(5) . . ?
O3 Cl1 O4 109.9(11) . . ?
O3 Cl1 O6 100.9(11) . . ?
O4 Cl1 O6 117.2(13) . . ?
O3 Cl1 O5 115.1(15) . . ?
O4 Cl1 O5 109.5(10) . . ?
O6 Cl1 O5 104.2(13) . . ?
N1 Pt1 C3 79.4(3) . . ?
N1 Pt1 N4 178.1(3) . . ?
C3 Pt1 N4 99.2(3) . . ?
N1 Pt1 N5 100.5(3) . . ?
C3 Pt1 N5 173.2(3) . . ?
N4 Pt1 N5 80.8(3) . . ?
O1 Pt2 O2 82.6(2) . . ?
O1 Pt2 N2 178.2(3) . . ?
O2 Pt2 N2 97.6(3) . . ?
O1 Pt2 N3 96.7(3) . . ?
O2 Pt2 N3 178.2(3) . . ?
N2 Pt2 N3 83.2(3) . . ?

loop_
_geom_bond_atom_site_label_1
_geom_bond_atom_site_label_2
_geom_bond_distance
_geom_bond_site_symmetry_2
_geom_bond_publ_flag
C1 N1 1.292(10) . ?
C1 O2 1.305(9) . ?
C1 C2 1.490(10) . ?
C2 C7 1.385(11) . ?
C2 C3 1.410(10) . ?
C3 C4 1.411(10) . ?
C3 Pt1 2.010(7) . ?
C4 C5 1.373(12) . ?
C5 C6 1.376(13) . ?
C6 C7 1.384(12) . ?
C8 C9 1.453(16) . ?
C8 N2 1.460(12) . ?
C9 N3 1.477(12) . ?
C10 N4 1.465(11) . ?
C10 C11 1.508(14) . ?
C11 N5 1.474(12) . ?
N1 O1 1.408(8) . ?
N1 Pt1 1.982(7) . ?
N2 Pt2 2.019(7) . ?
N3 Pt2 2.042(7) . ?
N4 Pt1 2.039(7) . ?
N5 Pt1 2.140(7) . ?
O1 Pt2 2.001(5) . ?
O2 Pt2 2.003(6) . ?
O3 Cl1 1.318(12) . ?
O4 Cl1 1.361(12) . ?
O5 Cl1 1.398(14) . ?
O6 Cl1 1.378(14) . ?

loop_
_geom_torsion_atom_site_label_1
_geom_torsion_atom_site_label_2
_geom_torsion_atom_site_label_3
_geom_torsion_atom_site_label_4
_geom_torsion
_geom_torsion_site_symmetry_1
_geom_torsion_site_symmetry_2
_geom_torsion_site_symmetry_3
_geom_torsion_site_symmetry_4
_geom_torsion_publ_flag
N1 C1 C2 C7 -179.7(8) . . . . ?
O2 C1 C2 C7 -4.3(12) . . . . ?
N1 C1 C2 C3 -2.9(10) . . . . ?
O2 C1 C2 C3 172.6(7) . . . . ?
C7 C2 C3 C4 0.5(11) . . . . ?
C1 C2 C3 C4 -176.4(7) . . . . ?
C7 C2 C3 Pt1 -174.4(6) . . . . ?
C1 C2 C3 Pt1 8.7(8) . . . . ?
C2 C3 C4 C5 -0.8(11) . . . . ?
Pt1 C3 C4 C5 173.2(6) . . . . ?
C3 C4 C5 C6 -0.3(13) . . . . ?
C4 C5 C6 C7 1.7(13) . . . . ?
C5 C6 C7 C2 -1.9(13) . . . . ?
C3 C2 C7 C6 0.8(13) . . . . ?
C1 C2 C7 C6 177.4(8) . . . . ?
N2 C8 C9 N3 48.7(12) . . . . ?
N4 C10 C11 N5 47.6(12) . . . . ?
O2 C1 N1 O1 -2.3(11) . . . . ?
C2 C1 N1 O1 173.2(6) . . . . ?
O2 C1 N1 Pt1 179.9(6) . . . . ?
C2 C1 N1 Pt1 -4.7(9) . . . . ?
C9 C8 N2 Pt2 -37.7(11) . . . . ?
C8 C9 N3 Pt2 -35.6(10) . . . . ?
C11 C10 N4 Pt1 -44.4(11) . . . . ?
C10 C11 N5 Pt1 -28.6(10) . . . . ?
C1 N1 O1 Pt2 3.2(8) . . . . ?
Pt1 N1 O1 Pt2 -179.0(3) . . . . ?
N1 C1 O2 Pt2 0.0(10) . . . . ?
C2 C1 O2 Pt2 -175.0(6) . . . . ?
C1 N1 Pt1 C3 7.5(6) . . . . ?
O1 N1 Pt1 C3 -170.1(6) . . . . ?
C1 N1 Pt1 N4 -35(8) . . . . ?
O1 N1 Pt1 N4 147(8) . . . . ?
C1 N1 Pt1 N5 -165.5(6) . . . . ?
O1 N1 Pt1 N5 16.8(6) . . . . ?
C2 C3 Pt1 N1 -8.5(5) . . . . ?
C4 C3 Pt1 N1 177.4(8) . . . . ?
C2 C3 Pt1 N4 170.2(5) . . . . ?
C4 C3 Pt1 N4 -3.9(8) . . . . ?
C2 C3 Pt1 N5 81(2) . . . . ?
C4 C3 Pt1 N5 -93(2) . . . . ?
C10 N4 Pt1 N1 -108(8) . . . . ?
C10 N4 Pt1 C3 -150.4(7) . . . . ?
C10 N4 Pt1 N5 22.7(7) . . . . ?
C11 N5 Pt1 N1 -177.8(6) . . . . ?
C11 N5 Pt1 C3 94(2) . . . . ?
C11 N5 Pt1 N4 3.7(6) . . . . ?
N1 O1 Pt2 O2 -2.5(5) . . . . ?
N1 O1 Pt2 N2 92(9) . . . . ?
N1 O1 Pt2 N3 179.2(5) . . . . ?
C1 O2 Pt2 O1 1.5(5) . . . . ?
C1 O2 Pt2 N2 -176.8(5) . . . . ?
C1 O2 Pt2 N3 67(9) . . . . ?
C8 N2 Pt2 O1 100(9) . . . . ?
C8 N2 Pt2 O2 -165.3(7) . . . . ?
C8 N2 Pt2 N3 13.1(7) . . . . ?
C9 N3 Pt2 O1 -165.8(6) . . . . ?
C9 N3 Pt2 O2 129(8) . . . . ?
C9 N3 Pt2 N2 12.4(7) . . . . ?
